data_7707016
loop_
_publ_author_name
'Qin, Chun-Yan'
'Zhao, Sheng-Ze'
'Wu, Hua-Yu'
'Li, Yong-Hua'
'Wang, Zi-Kun'
'Wang, Zheng'
'Wang, Shi'

_publ_section_title
;
 The dynamic interplay between intramolecular and intermolecular
 interactions in mononuclear manganese(III) SCO complexes.
;
_journal_issue 17
_journal_name_full 'Dalton transactions (Cambridge, England : 2003)'
_journal_page_first 5899
_journal_page_last 5910
_journal_paper_doi 10.1039/d0dt04109b
_journal_volume 50
_journal_year 2021
_chemical_formula_moiety 'C22 H26 F2 Mn N4 O2, F6 Sb'
_chemical_formula_sum 'C22 H26 F8 Mn N4 O2 Sb'
_chemical_formula_weight 707.16
_space_group_crystal_system monoclinic
_space_group_IT_number 13
_space_group_name_Hall '-P 2yac'
_space_group_name_H-M_alt 'P 1 2/n 1'
_atom_sites_solution_hydrogens mixed
_audit_creation_method SHELXL-2014/7
_audit_update_record
;
2021-03-22 deposited with the CCDC.	2021-03-25 downloaded from the CCDC.
;
_cell_angle_alpha 90
_cell_angle_beta 94.836(2)
_cell_angle_gamma 90
_cell_formula_units_Z 2
_cell_length_a 11.6715(9)
_cell_length_b 8.2695(6)
_cell_length_c 13.5489(10)
_cell_measurement_reflns_used 9243
_cell_measurement_temperature 298(2)
_cell_measurement_theta_max 32.721
_cell_measurement_theta_min 2.406
_cell_volume 1303.05(17)
_computing_cell_refinement SMART
_computing_data_collection 'SMART (Bruker, 2000)'
_computing_data_reduction 'SAINT (Bruker, 2000)'
_computing_molecular_graphics SHELXL
_computing_publication_material SHELXL
_computing_structure_refinement 'SHELXL-2014/7 (Sheldrick, 2014)'
_computing_structure_solution 'SHELXL-2014/7 (Sheldrick, 2014)'
_diffrn_ambient_temperature 298(2)
_diffrn_measured_fraction_theta_full 0.999
_diffrn_measured_fraction_theta_max 0.995
_diffrn_measurement_device_type 'CCD area detector'
_diffrn_measurement_method 'phi and omega scans'
_diffrn_radiation_type MoK\a
_diffrn_radiation_wavelength 0.71073
_diffrn_reflns_av_R_equivalents 0.0267
_diffrn_reflns_av_unetI/netI 0.0305
_diffrn_reflns_Laue_measured_fraction_full 0.999
_diffrn_reflns_Laue_measured_fraction_max 0.995
_diffrn_reflns_limit_h_max 17
_diffrn_reflns_limit_h_min -17
_diffrn_reflns_limit_k_max 12
_diffrn_reflns_limit_k_min -8
_diffrn_reflns_limit_l_max 19
_diffrn_reflns_limit_l_min -20
_diffrn_reflns_number 14763
_diffrn_reflns_point_group_measured_fraction_full 0.999
_diffrn_reflns_point_group_measured_fraction_max 0.995
_diffrn_reflns_theta_full 25.242
_diffrn_reflns_theta_max 32.721
_diffrn_reflns_theta_min 2.406
_diffrn_source 'fine-focus sealed tube'
_exptl_absorpt_coefficient_mu 1.606
_exptl_absorpt_correction_T_max 0.786
_exptl_absorpt_correction_T_min 0.676
_exptl_absorpt_correction_type multi-scan
_exptl_absorpt_process_details 'SADABS; Bruker, 2000'
_exptl_crystal_colour black
_exptl_crystal_density_diffrn 1.802
_exptl_crystal_density_method 'not measured'
_exptl_crystal_description block
_exptl_crystal_F_000 700
_exptl_crystal_size_max 0.25
_exptl_crystal_size_mid 0.21
_exptl_crystal_size_min 0.15
_refine_diff_density_max 0.535
_refine_diff_density_min -0.822
_refine_diff_density_rms 0.094
_refine_ls_extinction_method none
_refine_ls_goodness_of_fit_ref 1.053
_refine_ls_hydrogen_treatment mixed
_refine_ls_matrix_type full
_refine_ls_number_parameters 178
_refine_ls_number_reflns 4803
_refine_ls_number_restraints 0
_refine_ls_restrained_S_all 1.053
_refine_ls_R_factor_all 0.0545
_refine_ls_R_factor_gt 0.0332
_refine_ls_shift/su_max 0.000
_refine_ls_shift/su_mean 0.000
_refine_ls_structure_factor_coef Fsqd
_refine_ls_weighting_details 'w=1/[\s^2^(Fo^2^)+(0.0361P)^2^+0.3458P] where P=(Fo^2^+2Fc^2^)/3'
_refine_ls_weighting_scheme calc
_refine_ls_wR_factor_gt 0.0718
_refine_ls_wR_factor_ref 0.0788
_reflns_Friedel_coverage 0.000
_reflns_number_gt 3607
_reflns_number_total 4803
_reflns_threshold_expression 'I > 2\s(I)'
_cod_data_source_file d0dt04109b2.cif
_cod_data_source_block SbF6-298K
_cod_depositor_comments
;
The following automatic conversions were performed:

data item '_exptl_absorpt_correction_type' value 'Multi-scan' was
changed to 'multi-scan' in accordance with the
/home/data/users/saulius/crontab/automatic-downloads/rss-feeds/RSC/lib/dictionaries/cif_core.dic
dictionary named 'cif_core.dic' version 2.4.2 last updated on
2011-04-26.

Automatic conversion script
Id: cif_fix_values 7556 2019-12-06 15:28:31Z antanas 

 Adding full bibliography for 7707004--7707019.cif.
;
_cod_original_sg_symbol_H-M 'P 2/n'
_cod_database_code 7707016
_shelx_shelxl_version_number 2014/7
_shelx_space_group_comment
;
The symmetry employed for this shelxl refinement is uniquely defined
by the following loop, which should always be used as a source of
symmetry information in preference to the above space-group names.
They are only intended as comments.
;

loop_
_space_group_symop_operation_xyz
'x, y, z'
'-x+1/2, y, -z+1/2'
'-x, -y, -z'
'x-1/2, -y, z-1/2'

loop_
_atom_site_label
_atom_site_type_symbol
_atom_site_fract_x
_atom_site_fract_y
_atom_site_fract_z
_atom_site_U_iso_or_equiv
_atom_site_adp_type
_atom_site_occupancy
_atom_site_site_symmetry_order
_atom_site_calc_flag
_atom_site_refinement_flags_posn
_atom_site_refinement_flags_adp
_atom_site_refinement_flags_occupancy
_atom_site_disorder_assembly
_atom_site_disorder_group
Mn1 Mn 0.7500 0.16338(5) 0.7500 0.02927(9) Uani 1 2 d S T P . .
O1 O 0.79858(13) 0.15741(17) 0.88455(10) 0.0351(3) Uani 1 1 d . . . . .
C1 C 0.83279(16) 0.0218(2) 0.93173(13) 0.0305(4) Uani 1 1 d . . . . .
C2 C 0.80227(18) -0.0031(3) 1.02864(14) 0.0405(5) Uani 1 1 d . . . . .
H1 H 0.7562 0.0724 1.0574 0.049 Uiso 1 1 calc R U . . .
C3 C 0.8397(2) -0.1381(3) 1.08177(16) 0.0452(5) Uani 1 1 d . . . . .
H2 H 0.8181 -0.1549 1.1455 0.054 Uiso 1 1 calc R U . . .
C4 C 0.9095(2) -0.2476(3) 1.03942(17) 0.0452(5) Uani 1 1 d . . . . .
C5 C 0.94271(19) -0.2287(3) 0.94614(16) 0.0415(5) Uani 1 1 d . . . . .
H3 H 0.9913 -0.3037 0.9200 0.050 Uiso 1 1 calc R U . . .
C6 C 0.90249(16) -0.0941(2) 0.88988(14) 0.0323(4) Uani 1 1 d . . . . .
C7 C 0.94346(17) -0.0710(3) 0.79269(15) 0.0357(4) Uani 1 1 d . . . . .
H4 H 1.0075 -0.1299 0.7774 0.043 Uiso 1 1 calc R U . . .
N1 N 0.89758(14) 0.0249(2) 0.72671(12) 0.0344(3) Uani 1 1 d . . . . .
C8 C 0.95709(19) 0.0480(3) 0.63631(15) 0.0463(5) Uani 1 1 d . . . . .
H5 H 0.9031 0.0310 0.5788 0.056 Uiso 1 1 calc R U . . .
H6 H 1.0179 -0.0317 0.6345 0.056 Uiso 1 1 calc R U . . .
C9 C 1.0085(2) 0.2168(4) 0.63154(18) 0.0575(7) Uani 1 1 d . . . . .
H7 H 1.0601 0.2335 0.6906 0.069 Uiso 1 1 calc R U . . .
H8 H 1.0543 0.2214 0.5751 0.069 Uiso 1 1 calc R U . . .
C10 C 0.9230(2) 0.3543(3) 0.62315(19) 0.0564(7) Uani 1 1 d . . . . .
H9 H 0.9634 0.4539 0.6111 0.068 Uiso 1 1 calc R U . . .
H10 H 0.8680 0.3351 0.5666 0.068 Uiso 1 1 calc R U . . .
N2 N 0.86046(19) 0.3741(2) 0.71252(15) 0.0473(5) Uani 1 1 d . . . . .
H11 H 0.905(3) 0.384(3) 0.762(2) 0.064(9) Uiso 1 1 d . . . . .
C11 C 0.7869(3) 0.5182(3) 0.7074(2) 0.0665(8) Uani 1 1 d . . . . .
H12 H 0.7387 0.5185 0.6455 0.080 Uiso 1 1 calc R U . . .
H13 H 0.8342 0.6147 0.7097 0.080 Uiso 1 1 calc R U . . .
Sb1 Sb 1.2500 -0.38759(2) 0.7500 0.03542(7) Uani 1 2 d S T P . .
F1 F 0.94940(16) -0.37726(19) 1.09407(12) 0.0674(5) Uani 1 1 d . . . . .
F2 F 1.2500 -0.1604(3) 0.7500 0.0692(6) Uani 1 2 d S T P . .
F3 F 1.2645(2) -0.3862(2) 0.88695(12) 0.0861(6) Uani 1 1 d . . . . .
F4 F 1.08974(14) -0.38787(19) 0.75071(16) 0.0722(5) Uani 1 1 d . . . . .
F5 F 1.2500 -0.6132(2) 0.7500 0.0530(5) Uani 1 2 d S T P . .

loop_
_atom_site_aniso_label
_atom_site_aniso_U_11
_atom_site_aniso_U_22
_atom_site_aniso_U_33
_atom_site_aniso_U_23
_atom_site_aniso_U_13
_atom_site_aniso_U_12
Mn1 0.0323(2) 0.02794(19) 0.02666(18) 0.000 -0.00290(14) 0.000
O1 0.0420(8) 0.0333(7) 0.0286(6) -0.0022(5) -0.0050(5) 0.0073(6)
C1 0.0293(8) 0.0327(9) 0.0282(8) -0.0010(7) -0.0056(7) -0.0016(7)
C2 0.0374(10) 0.0526(13) 0.0309(9) -0.0003(9) -0.0009(8) -0.0004(9)
C3 0.0418(11) 0.0598(15) 0.0332(10) 0.0111(9) -0.0020(8) -0.0099(10)
C4 0.0445(11) 0.0397(11) 0.0492(12) 0.0174(10) -0.0087(9) -0.0073(9)
C5 0.0414(11) 0.0330(10) 0.0492(11) 0.0068(9) -0.0016(9) 0.0019(9)
C6 0.0305(9) 0.0300(9) 0.0357(9) 0.0019(7) -0.0015(7) 0.0001(7)
C7 0.0316(9) 0.0367(10) 0.0389(10) -0.0021(8) 0.0031(7) 0.0045(8)
N1 0.0314(8) 0.0397(9) 0.0322(8) -0.0004(7) 0.0029(6) 0.0000(7)
C8 0.0384(11) 0.0663(15) 0.0348(10) 0.0028(10) 0.0072(8) 0.0025(11)
C9 0.0422(12) 0.085(2) 0.0448(12) 0.0108(13) 0.0033(9) -0.0192(13)
C10 0.0610(15) 0.0588(15) 0.0478(13) 0.0121(11) -0.0047(11) -0.0262(13)
N2 0.0526(11) 0.0411(10) 0.0449(10) 0.0045(8) -0.0155(9) -0.0102(9)
C11 0.077(2) 0.0338(12) 0.084(2) 0.0111(12) -0.0176(15) -0.0101(12)
Sb1 0.03992(11) 0.03197(10) 0.03510(10) 0.000 0.00748(7) 0.000
F1 0.0762(11) 0.0537(9) 0.0701(10) 0.0339(8) -0.0068(8) -0.0006(8)
F2 0.0969(18) 0.0328(10) 0.0809(15) 0.000 0.0260(13) 0.000
F3 0.1419(19) 0.0792(13) 0.0372(8) -0.0050(8) 0.0066(9) -0.0137(12)
F4 0.0441(8) 0.0582(10) 0.1151(15) -0.0033(9) 0.0120(9) 0.0102(7)
F5 0.0528(11) 0.0332(9) 0.0750(13) 0.000 0.0176(10) 0.000

loop_
_atom_type_symbol
_atom_type_description
_atom_type_scat_dispersion_real
_atom_type_scat_dispersion_imag
_atom_type_scat_source
C C 0.0033 0.0016 'International Tables Vol C Tables 4.2.6.8 and 6.1.1.4'
H H 0.0000 0.0000 'International Tables Vol C Tables 4.2.6.8 and 6.1.1.4'
N N 0.0061 0.0033 'International Tables Vol C Tables 4.2.6.8 and 6.1.1.4'
O O 0.0106 0.0060 'International Tables Vol C Tables 4.2.6.8 and 6.1.1.4'
F F 0.0171 0.0103 'International Tables Vol C Tables 4.2.6.8 and 6.1.1.4'
Mn Mn 0.3368 0.7283 'International Tables Vol C Tables 4.2.6.8 and 6.1.1.4'
Sb Sb -0.5866 1.5461 'International Tables Vol C Tables 4.2.6.8 and 6.1.1.4'

loop_
_geom_angle_atom_site_label_1
_geom_angle_atom_site_label_2
_geom_angle_atom_site_label_3
_geom_angle
_geom_angle_site_symmetry_1
_geom_angle_site_symmetry_3
_geom_angle_publ_flag
O1 Mn1 O1 176.96(9) . 2_656 ?
O1 Mn1 N1 91.39(7) . 2_656 ?
O1 Mn1 N1 86.97(6) 2_656 2_656 ?
O1 Mn1 N1 86.97(6) . . ?
O1 Mn1 N1 91.38(6) 2_656 . ?
N1 Mn1 N1 114.40(10) 2_656 . ?
O1 Mn1 N2 96.22(7) . . ?
O1 Mn1 N2 86.14(7) 2_656 . ?
N1 Mn1 N2 160.46(8) 2_656 . ?
N1 Mn1 N2 84.05(8) . . ?
O1 Mn1 N2 86.14(7) . 2_656 ?
O1 Mn1 N2 96.22(7) 2_656 2_656 ?
N1 Mn1 N2 84.05(7) 2_656 2_656 ?
N1 Mn1 N2 160.46(8) . 2_656 ?
N2 Mn1 N2 78.56(12) . 2_656 ?
C1 O1 Mn1 123.00(12) . . ?
O1 C1 C2 118.79(18) . . ?
O1 C1 C6 122.61(17) . . ?
C2 C1 C6 118.53(18) . . ?
C3 C2 C1 120.8(2) . . ?
C3 C2 H1 119.6 . . ?
C1 C2 H1 119.6 . . ?
C4 C3 C2 119.2(2) . . ?
C4 C3 H2 120.4 . . ?
C2 C3 H2 120.4 . . ?
C5 C4 F1 118.9(2) . . ?
C5 C4 C3 122.5(2) . . ?
F1 C4 C3 118.6(2) . . ?
C4 C5 C6 119.0(2) . . ?
C4 C5 H3 120.5 . . ?
C6 C5 H3 120.5 . . ?
C5 C6 C1 119.89(18) . . ?
C5 C6 C7 118.40(18) . . ?
C1 C6 C7 121.45(17) . . ?
N1 C7 C6 124.46(18) . . ?
N1 C7 H4 117.8 . . ?
C6 C7 H4 117.8 . . ?
C7 N1 C8 117.63(18) . . ?
C7 N1 Mn1 122.02(14) . . ?
C8 N1 Mn1 120.12(14) . . ?
N1 C8 C9 111.7(2) . . ?
N1 C8 H5 109.3 . . ?
C9 C8 H5 109.3 . . ?
N1 C8 H6 109.3 . . ?
C9 C8 H6 109.3 . . ?
H5 C8 H6 107.9 . . ?
C10 C9 C8 115.7(2) . . ?
C10 C9 H7 108.4 . . ?
C8 C9 H7 108.4 . . ?
C10 C9 H8 108.4 . . ?
C8 C9 H8 108.4 . . ?
H7 C9 H8 107.4 . . ?
N2 C10 C9 113.0(2) . . ?
N2 C10 H9 109.0 . . ?
C9 C10 H9 109.0 . . ?
N2 C10 H10 109.0 . . ?
C9 C10 H10 109.0 . . ?
H9 C10 H10 107.8 . . ?
C11 N2 C10 112.3(2) . . ?
C11 N2 Mn1 107.18(17) . . ?
C10 N2 Mn1 115.61(15) . . ?
C11 N2 H11 107(2) . . ?
C10 N2 H11 111(2) . . ?
Mn1 N2 H11 103(2) . . ?
N2 C11 C11 109.6(2) . 2_656 ?
N2 C11 H12 109.7 . . ?
C11 C11 H12 109.7 2_656 . ?
N2 C11 H13 109.7 . . ?
C11 C11 H13 109.7 2_656 . ?
H12 C11 H13 108.2 . . ?
F3 Sb1 F3 179.27(12) . 2_756 ?
F3 Sb1 F5 90.36(6) . . ?
F3 Sb1 F5 90.36(6) 2_756 . ?
F3 Sb1 F4 90.10(10) . . ?
F3 Sb1 F4 89.90(10) 2_756 . ?
F5 Sb1 F4 89.93(5) . . ?
F3 Sb1 F4 89.90(10) . 2_756 ?
F3 Sb1 F4 90.10(10) 2_756 2_756 ?
F5 Sb1 F4 89.93(5) . 2_756 ?
F4 Sb1 F4 179.86(10) . 2_756 ?
F3 Sb1 F2 89.64(6) . . ?
F3 Sb1 F2 89.64(6) 2_756 . ?
F5 Sb1 F2 180.0 . . ?
F4 Sb1 F2 90.07(5) . . ?
F4 Sb1 F2 90.07(5) 2_756 . ?

loop_
_geom_bond_atom_site_label_1
_geom_bond_atom_site_label_2
_geom_bond_distance
_geom_bond_site_symmetry_2
_geom_bond_publ_flag
Mn1 O1 1.8636(13) . ?
Mn1 O1 1.8636(13) 2_656 ?
Mn1 N1 2.1141(17) 2_656 ?
Mn1 N1 2.1142(17) . ?
Mn1 N2 2.251(2) . ?
Mn1 N2 2.251(2) 2_656 ?
O1 C1 1.335(2) . ?
C1 C2 1.404(3) . ?
C1 C6 1.407(3) . ?
C2 C3 1.380(3) . ?
C2 H1 0.9300 . ?
C3 C4 1.375(4) . ?
C3 H2 0.9300 . ?
C4 C5 1.362(3) . ?
C4 F1 1.363(2) . ?
C5 C6 1.407(3) . ?
C5 H3 0.9300 . ?
C6 C7 1.451(3) . ?
C7 N1 1.278(3) . ?
C7 H4 0.9300 . ?
N1 C8 1.471(3) . ?
C8 C9 1.522(4) . ?
C8 H5 0.9700 . ?
C8 H6 0.9700 . ?
C9 C10 1.510(4) . ?
C9 H7 0.9700 . ?
C9 H8 0.9700 . ?
C10 N2 1.475(4) . ?
C10 H9 0.9700 . ?
C10 H10 0.9700 . ?
N2 C11 1.467(3) . ?
N2 H11 0.81(3) . ?
C11 C11 1.497(7) 2_656 ?
C11 H12 0.9700 . ?
C11 H13 0.9700 . ?
Sb1 F3 1.8490(16) . ?
Sb1 F3 1.8491(16) 2_756 ?
Sb1 F5 1.8654(18) . ?
Sb1 F4 1.8713(16) . ?
Sb1 F4 1.8713(16) 2_756 ?
Sb1 F2 1.879(2) . ?
